data_2201072
loop_
_publ_author_name
'Oloo, Eliud O. '
'Quail, J. Wilson'
'Padmanilayam, Maniyan P.'
'Dimmock, Jonathan R.'

_publ_section_title
;
 1-(4-Carboethoxyphenylmethyl)-2-ethoxynaphthalene
;
_journal_issue 6
_journal_name_full 'Acta Crystallographica Section E'
_journal_page_first o689
_journal_page_last o690
_journal_paper_doi 10.1107/S160053680200867X
_journal_volume 58
_journal_year 2002
_chemical_formula_iupac 'C22 H22 O3'
_chemical_formula_moiety 'C22 H22 O3'
_chemical_formula_sum 'C22 H22 O3'
_chemical_formula_weight 334.40
_chemical_melting_point 357.5(5)
_chemical_name_systematic
;
1-(4-carboethoxyphenylmethyl)-2-ethoxynaphthalene
;
_space_group_IT_number 2
_symmetry_cell_setting triclinic
_symmetry_space_group_name_Hall '-P 1'
_symmetry_space_group_name_H-M 'P -1'
_atom_sites_solution_hydrogens geom
_atom_sites_solution_primary direct
_atom_sites_solution_secondary difmap
_audit_creation_method SHELXL-97
_cell_angle_alpha 90.87(2)
_cell_angle_beta 104.15(2)
_cell_angle_gamma 118.17(2)
_cell_formula_units_Z 2
_cell_length_a 8.947(3)
_cell_length_b 9.109(2)
_cell_length_c 12.495(3)
_cell_measurement_reflns_used 25
_cell_measurement_temperature 150(2)
_cell_measurement_theta_max 18.26
_cell_measurement_theta_min 9.12
_cell_volume 860.2(5)
_computing_cell_refinement 'CAD-4 EXPRESS'
_computing_data_collection 'CAD-4 EXPRESS (Enraf-Nonius, 1992)'
_computing_data_reduction 'Xtal3.7 (Hall et al., 2000)'
_computing_molecular_graphics Xtal3.7
_computing_publication_material SHELXL97
_computing_structure_refinement 'SHELXL97 (Sheldrick, 1997)'
_computing_structure_solution 'SHELXS97 (Sheldrick, 1997)'
_diffrn_ambient_temperature 150(2)
_diffrn_measured_fraction_theta_full 0.998
_diffrn_measured_fraction_theta_max 0.998
_diffrn_measurement_device_type 'Enraf-Nonius CAD-4'
_diffrn_measurement_method \w
_diffrn_radiation_monochromator graphite
_diffrn_radiation_source 'fine-focus sealed tube'
_diffrn_radiation_type MoK\a
_diffrn_radiation_wavelength 0.71073
_diffrn_reflns_av_R_equivalents 0.0215
_diffrn_reflns_av_sigmaI/netI 0.1296
_diffrn_reflns_limit_h_max 10
_diffrn_reflns_limit_h_min -10
_diffrn_reflns_limit_k_max 10
_diffrn_reflns_limit_k_min -10
_diffrn_reflns_limit_l_max 3
_diffrn_reflns_limit_l_min -14
_diffrn_reflns_number 3385
_diffrn_reflns_theta_full 25.01
_diffrn_reflns_theta_max 25.01
_diffrn_reflns_theta_min 2.94
_diffrn_standards_decay_% <2
_diffrn_standards_interval_time 120
_diffrn_standards_number 3
_exptl_absorpt_coefficient_mu 0.085
_exptl_absorpt_correction_type none
_exptl_crystal_colour colourless
_exptl_crystal_density_diffrn 1.291
_exptl_crystal_density_meas ?
_exptl_crystal_density_method 'not measured'
_exptl_crystal_description prism
_exptl_crystal_F_000 356
_exptl_crystal_size_max 0.30
_exptl_crystal_size_mid 0.30
_exptl_crystal_size_min 0.10
_refine_diff_density_max 0.247
_refine_diff_density_min -0.340
_refine_ls_extinction_method none
_refine_ls_goodness_of_fit_ref 0.977
_refine_ls_hydrogen_treatment constr
_refine_ls_matrix_type full
_refine_ls_number_parameters 226
_refine_ls_number_reflns 3025
_refine_ls_number_restraints 0
_refine_ls_restrained_S_all 0.977
_refine_ls_R_factor_all 0.1655
_refine_ls_R_factor_gt 0.0594
_refine_ls_shift/su_max <0.001
_refine_ls_shift/su_mean 0.000
_refine_ls_structure_factor_coef Fsqd
_refine_ls_weighting_details 'calc w = 1/[\s^2^(Fo^2^)+(0.0655P)^2^] where P = (Fo^2^+2Fc^2^)/3'
_refine_ls_weighting_scheme calc
_refine_ls_wR_factor_gt 0.1214
_refine_ls_wR_factor_ref 0.1577
_reflns_number_gt 1482
_reflns_number_total 3025
_reflns_threshold_expression I>2\s(I)
_cod_data_source_file cf6179.cif
_cod_data_source_block II
_cod_depositor_comments
;
The following automatic conversions were performed:

'_chemical_melting_point' value '357-358' was changed to '357.5(5)' -
the average value was taken and precision was estimated.

Automatic conversion script
Id: cif_fix_values 1646 2011-03-28 12:23:43Z adriana 

The following automatic conversions were performed:

'_chemical_melting_point' value '357-358' was changed to '357.5(5)' -
the average value was taken and precision was estimated.

Automatic conversion script
Id: cif_fix_values 1715 2011-07-08 13:25:40Z adriana 

The following automatic conversions were performed:

'_exptl_crystal_density_meas' value 'not measured' was changed to '?'
- the value is perceived as not measured.

Automatic conversion script
Id: cif_fix_values 3008 2015-01-20 13:52:24Z robertas 
;
_cod_database_code 2201072
_cod_database_fobs_code 2201072

loop_
_symmetry_equiv_pos_as_xyz
'x, y, z'
'-x, -y, -z'

loop_
_atom_site_label
_atom_site_fract_x
_atom_site_fract_y
_atom_site_fract_z
_atom_site_U_iso_or_equiv
_atom_site_adp_type
_atom_site_calc_flag
_atom_site_refinement_flags
_atom_site_occupancy
_atom_site_disorder_assembly
_atom_site_disorder_group
_atom_site_type_symbol
O1 0.3895(3) 0.2160(3) 0.4664(2) 0.0270(6) Uani d . 1 . . O
O2 0.3882(4) 0.1441(4) 1.1121(2) 0.0433(8) Uani d . 1 . . O
O3 0.2399(3) -0.0932(3) 0.9869(2) 0.0332(7) Uani d . 1 . . O
C1 0.5647(4) 0.2586(4) 0.5011(3) 0.0228(8) Uani d . 1 . . C
C2 0.6637(4) 0.3701(4) 0.6003(3) 0.0210(8) Uani d . 1 . . C
C3 0.8450(5) 0.4158(4) 0.6432(3) 0.0234(8) Uani d . 1 . . C
C4 0.9576(5) 0.5297(4) 0.7438(3) 0.0271(9) Uani d . 1 . . C
H4 0.9104 0.5765 0.7856 0.032 Uiso calc R 1 . . H
C5 1.1317(5) 0.5731(5) 0.7814(3) 0.0297(9) Uani d . 1 . . C
H5 1.2043 0.6519 0.8477 0.036 Uiso calc R 1 . . H
C6 1.2058(5) 0.5031(5) 0.7236(3) 0.0313(10) Uani d . 1 . . C
H6 1.3267 0.5326 0.7515 0.038 Uiso calc R 1 . . H
C7 1.1017(5) 0.3924(5) 0.6270(3) 0.0307(9) Uani d . 1 . . C
H7 1.1516 0.3457 0.5876 0.037 Uiso calc R 1 . . H
C8 0.9213(5) 0.3461(4) 0.5845(3) 0.0237(8) Uani d . 1 . . C
C9 0.8135(5) 0.2371(4) 0.4825(3) 0.0271(9) Uani d . 1 . . C
H9 0.8635 0.1927 0.4415 0.033 Uiso calc R 1 . . H
C10 0.6407(4) 0.1941(4) 0.4413(3) 0.0258(9) Uani d . 1 . . C
H10 0.5714 0.1208 0.3724 0.031 Uiso calc R 1 . . H
C11 0.5773(5) 0.4377(4) 0.6616(3) 0.0229(8) Uani d . 1 . . C
H11A 0.4727 0.4324 0.6076 0.028 Uiso calc R 1 . . H
H11B 0.6617 0.5576 0.6931 0.028 Uiso calc R 1 . . H
C12 0.5199(4) 0.3418(4) 0.7549(3) 0.0197(8) Uani d . 1 . . C
C13 0.5735(4) 0.4221(4) 0.8626(3) 0.0252(9) Uani d . 1 . . C
H13 0.6500 0.5406 0.8790 0.030 Uiso calc R 1 . . H
C14 0.5190(4) 0.3350(4) 0.9471(3) 0.0253(9) Uani d . 1 . . C
H14 0.5578 0.3935 1.0206 0.030 Uiso calc R 1 . . H
C15 0.4068(4) 0.1607(4) 0.9250(3) 0.0232(8) Uani d . 1 . . C
C16 0.3521(4) 0.0777(4) 0.8173(3) 0.0239(8) Uani d . 1 . . C
H16 0.2755 -0.0407 0.8011 0.029 Uiso calc R 1 . . H
C17 0.4085(4) 0.1665(4) 0.7334(3) 0.0237(8) Uani d . 1 . . C
H17 0.3712 0.1080 0.6601 0.028 Uiso calc R 1 . . H
C18 0.3479(5) 0.0751(5) 1.0184(3) 0.0270(9) Uani d . 1 . . C
C19 0.1690(5) -0.1887(5) 1.0714(3) 0.0370(10) Uani d . 1 . . C
H19A 0.2584 -0.1398 1.1453 0.044 Uiso calc R 1 . . H
H19B 0.1414 -0.3068 1.0539 0.044 Uiso calc R 1 . . H
C20 0.0044(5) -0.1853(5) 1.0753(4) 0.0456(12) Uani d . 1 . . C
H20A -0.0423 -0.2501 1.1326 0.068 Uiso calc R 1 . . H
H20B -0.0844 -0.2352 1.0024 0.068 Uiso calc R 1 . . H
H20C 0.0324 -0.0685 1.0936 0.068 Uiso calc R 1 . . H
C21 0.2804(5) 0.1041(5) 0.3632(3) 0.0269(9) Uani d . 1 . . C
H21A 0.2823 -0.0037 0.3652 0.032 Uiso calc R 1 . . H
H21B 0.3224 0.1557 0.2998 0.032 Uiso calc R 1 . . H
C22 0.0975(5) 0.0754(5) 0.3519(3) 0.0391(10) Uani d . 1 . . C
H22A 0.0162 -0.0012 0.2825 0.059 Uiso calc R 1 . . H
H22B 0.0981 0.1832 0.3500 0.059 Uiso calc R 1 . . H
H22C 0.0586 0.0254 0.4156 0.059 Uiso calc R 1 . . H

loop_
_atom_site_aniso_label
_atom_site_aniso_U_11
_atom_site_aniso_U_22
_atom_site_aniso_U_33
_atom_site_aniso_U_12
_atom_site_aniso_U_13
_atom_site_aniso_U_23
O1 0.0218(13) 0.0322(15) 0.0244(15) 0.0129(12) 0.0033(11) -0.0036(12)
O2 0.0468(18) 0.0490(19) 0.0254(17) 0.0154(15) 0.0137(14) 0.0015(14)
O3 0.0401(16) 0.0282(15) 0.0361(17) 0.0159(13) 0.0204(14) 0.0098(13)
C1 0.0210(19) 0.0218(19) 0.027(2) 0.0093(16) 0.0110(17) 0.0061(17)
C2 0.027(2) 0.0174(18) 0.021(2) 0.0115(16) 0.0092(16) 0.0035(15)
C3 0.025(2) 0.0211(19) 0.026(2) 0.0110(17) 0.0108(17) 0.0100(17)
C4 0.030(2) 0.022(2) 0.029(2) 0.0119(17) 0.0097(18) 0.0031(17)
C5 0.027(2) 0.024(2) 0.031(2) 0.0099(17) 0.0033(17) 0.0050(17)
C6 0.022(2) 0.033(2) 0.039(3) 0.0149(18) 0.0079(19) 0.011(2)
C7 0.032(2) 0.028(2) 0.043(3) 0.0188(18) 0.019(2) 0.0093(19)
C8 0.026(2) 0.0181(19) 0.030(2) 0.0113(17) 0.0132(17) 0.0077(17)
C9 0.031(2) 0.027(2) 0.029(2) 0.0158(18) 0.0143(18) 0.0064(17)
C10 0.028(2) 0.023(2) 0.026(2) 0.0119(17) 0.0094(18) 0.0002(17)
C11 0.026(2) 0.0215(19) 0.025(2) 0.0141(17) 0.0082(17) 0.0010(16)
C12 0.0233(19) 0.0207(18) 0.021(2) 0.0158(16) 0.0066(16) 0.0029(16)
C13 0.024(2) 0.0217(19) 0.028(2) 0.0103(17) 0.0057(17) -0.0023(17)
C14 0.025(2) 0.031(2) 0.021(2) 0.0153(18) 0.0041(17) -0.0017(17)
C15 0.0199(19) 0.025(2) 0.024(2) 0.0121(17) 0.0038(16) 0.0024(17)
C16 0.0209(19) 0.022(2) 0.023(2) 0.0071(16) 0.0046(16) -0.0014(17)
C17 0.0236(19) 0.0232(19) 0.022(2) 0.0110(16) 0.0031(16) -0.0035(16)
C18 0.027(2) 0.032(2) 0.027(2) 0.0178(18) 0.0087(18) 0.0044(19)
C19 0.046(3) 0.036(2) 0.042(3) 0.023(2) 0.025(2) 0.017(2)
C20 0.045(3) 0.037(3) 0.059(3) 0.019(2) 0.023(2) 0.013(2)
C21 0.030(2) 0.027(2) 0.020(2) 0.0120(18) 0.0043(17) -0.0002(16)
C22 0.032(2) 0.039(2) 0.035(3) 0.013(2) 0.0028(19) -0.005(2)

loop_
_atom_type_symbol
_atom_type_description
_atom_type_scat_dispersion_real
_atom_type_scat_dispersion_imag
_atom_type_scat_source
C C 0.0033 0.0016 'International Tables Vol C Tables 4.2.6.8 and 6.1.1.4'
H H 0.0000 0.0000 'International Tables Vol C Tables 4.2.6.8 and 6.1.1.4'
O O 0.0106 0.0060 'International Tables Vol C Tables 4.2.6.8 and 6.1.1.4'

loop_
_geom_angle_atom_site_label_1
_geom_angle_atom_site_label_2
_geom_angle_atom_site_label_3
_geom_angle
C1 O1 C21 118.5(3)
C18 O3 C19 116.7(3)
O1 C1 C2 115.6(3)
O1 C1 C10 122.8(3)
C2 C1 C10 121.6(3)
C1 C2 C3 118.7(3)
C1 C2 C11 119.9(3)
C3 C2 C11 121.4(3)
C2 C3 C4 122.9(3)
C2 C3 C8 119.9(3)
C4 C3 C8 117.2(3)
C5 C4 C3 121.3(4)
C5 C4 H4 119.3
C3 C4 H4 119.3
C4 C5 C6 121.2(4)
C4 C5 H5 119.4
C6 C5 H5 119.4
C7 C6 C5 119.2(4)
C7 C6 H6 120.4
C5 C6 H6 120.4
C6 C7 C8 121.3(3)
C6 C7 H7 119.4
C8 C7 H7 119.4
C7 C8 C9 122.0(3)
C7 C8 C3 119.8(3)
C9 C8 C3 118.2(3)
C10 C9 C8 121.9(4)
C10 C9 H9 119.0
C8 C9 H9 119.0
C9 C10 C1 119.7(3)
C9 C10 H10 120.2
C1 C10 H10 120.2
C2 C11 C12 113.1(3)
C2 C11 H11A 109.0
C12 C11 H11A 109.0
C2 C11 H11B 109.0
C12 C11 H11B 109.0
H11A C11 H11B 107.8
C13 C12 C17 117.9(3)
C13 C12 C11 121.7(3)
C17 C12 C11 120.3(3)
C14 C13 C12 121.7(3)
C14 C13 H13 119.2
C12 C13 H13 119.2
C13 C14 C15 120.1(3)
C13 C14 H14 119.9
C15 C14 H14 119.9
C16 C15 C14 119.0(3)
C16 C15 C18 123.4(3)
C14 C15 C18 117.6(3)
C17 C16 C15 120.3(3)
C17 C16 H16 119.9
C15 C16 H16 119.9
C16 C17 C12 120.9(3)
C16 C17 H17 119.5
C12 C17 H17 119.5
O2 C18 O3 122.7(4)
O2 C18 C15 125.2(4)
O3 C18 C15 112.2(3)
O3 C19 C20 110.2(3)
O3 C19 H19A 109.6
C20 C19 H19A 109.6
O3 C19 H19B 109.6
C20 C19 H19B 109.6
H19A C19 H19B 108.1
C19 C20 H20A 109.5
C19 C20 H20B 109.5
H20A C20 H20B 109.5
C19 C20 H20C 109.5
H20A C20 H20C 109.5
H20B C20 H20C 109.5
O1 C21 C22 105.7(3)
O1 C21 H21A 110.6
C22 C21 H21A 110.6
O1 C21 H21B 110.6
C22 C21 H21B 110.6
H21A C21 H21B 108.7
C21 C22 H22A 109.5
C21 C22 H22B 109.5
H22A C22 H22B 109.5
C21 C22 H22C 109.5
H22A C22 H22C 109.5
H22B C22 H22C 109.5

loop_
_geom_bond_atom_site_label_1
_geom_bond_atom_site_label_2
_geom_bond_site_symmetry_2
_geom_bond_distance
_geom_bond_publ_flag
O1 C1 . 1.372(4) ?
O1 C21 . 1.436(4) ?
O2 C18 . 1.205(4) ?
O3 C18 . 1.355(4) ?
O3 C19 . 1.452(4) ?
C1 C2 . 1.388(5) ?
C1 C10 . 1.407(4) ?
C2 C3 . 1.423(5) ?
C2 C11 . 1.512(4) ?
C3 C4 . 1.423(5) ?
C3 C8 . 1.430(4) ?
C4 C5 . 1.364(5) ?
C4 H4 . 0.950 ?
C5 C6 . 1.409(5) ?
C5 H5 . 0.950 ?
C6 C7 . 1.367(5) ?
C6 H6 . 0.950 ?
C7 C8 . 1.413(5) ?
C7 H7 . 0.950 ?
C8 C9 . 1.413(5) ?
C9 C10 . 1.357(5) ?
C9 H9 . 0.950 ?
C10 H10 . 0.950 ?
C11 C12 . 1.512(5) ?
C11 H11A . 0.990 ?
C11 H11B . 0.990 ?
C12 C13 . 1.378(5) ?
C12 C17 . 1.403(4) ?
C13 C14 . 1.376(5) ?
C13 H13 . 0.950 ?
C14 C15 . 1.397(5) ?
C14 H14 . 0.950 ?
C15 C16 . 1.385(5) ?
C15 C18 . 1.479(5) ?
C16 C17 . 1.381(5) ?
C16 H16 . 0.950 ?
C17 H17 . 0.950 ?
C19 C20 . 1.500(5) ?
C19 H19A . 0.990 ?
C19 H19B . 0.990 ?
C20 H20A . 0.980 ?
C20 H20B . 0.980 ?
C20 H20C . 0.980 ?
C21 C22 . 1.499(5) ?
C21 H21A . 0.990 ?
C21 H21B . 0.990 ?
C22 H22A . 0.980 ?
C22 H22B . 0.980 ?
C22 H22C . 0.980 ?

loop_
_geom_hbond_atom_site_label_D
_geom_hbond_atom_site_label_H
_geom_hbond_atom_site_label_A
_geom_hbond_site_symmetry_A
_geom_hbond_distance_DH
_geom_hbond_distance_HA
_geom_hbond_distance_DA
_geom_hbond_angle_DHA
C11 H11A O1 . 0.99 2.33 2.737(4) 104
C21 H21B O2 1_554 0.99 2.57 3.477(5) 153

loop_
_geom_torsion_atom_site_label_1
_geom_torsion_atom_site_label_2
_geom_torsion_atom_site_label_3
_geom_torsion_atom_site_label_4
_geom_torsion
C21 O1 C1 C2 178.7(3)
C21 O1 C1 C10 -1.6(5)
O1 C1 C2 C3 178.1(3)
C10 C1 C2 C3 -1.7(5)
O1 C1 C2 C11 -0.8(5)
C10 C1 C2 C11 179.4(3)
C1 C2 C3 C4 179.6(3)
C11 C2 C3 C4 -1.5(5)
C1 C2 C3 C8 -0.4(5)
C11 C2 C3 C8 178.4(3)
C2 C3 C4 C5 -178.8(4)
C8 C3 C4 C5 1.3(5)
C3 C4 C5 C6 -1.7(5)
C4 C5 C6 C7 1.3(5)
C5 C6 C7 C8 -0.4(5)
C6 C7 C8 C9 177.4(4)
C6 C7 C8 C3 0.0(5)
C2 C3 C8 C7 179.7(3)
C4 C3 C8 C7 -0.4(5)
C2 C3 C8 C9 2.2(5)
C4 C3 C8 C9 -177.9(3)
C7 C8 C9 C10 -179.3(4)
C3 C8 C9 C10 -1.9(5)
C8 C9 C10 C1 -0.2(5)
O1 C1 C10 C9 -177.7(3)
C2 C1 C10 C9 2.0(5)
C1 C2 C11 C12 97.1(4)
C3 C2 C11 C12 -81.8(4)
C2 C11 C12 C13 125.7(3)
C2 C11 C12 C17 -54.6(4)
C17 C12 C13 C14 -0.7(5)
C11 C12 C13 C14 179.0(3)
C12 C13 C14 C15 0.1(5)
C13 C14 C15 C16 0.2(5)
C13 C14 C15 C18 -177.9(3)
C14 C15 C16 C17 0.2(5)
C18 C15 C16 C17 178.1(3)
C15 C16 C17 C12 -0.8(5)
C13 C12 C17 C16 1.0(5)
C11 C12 C17 C16 -178.7(3)
C19 O3 C18 O2 1.7(5)
C19 O3 C18 C15 -177.8(3)
C16 C15 C18 O2 -177.5(4)
C14 C15 C18 O2 0.5(5)
C16 C15 C18 O3 2.0(5)
C14 C15 C18 O3 -180.0(3)
C18 O3 C19 C20 85.3(4)
C1 O1 C21 C22 177.1(3)

loop_
_cod_related_entry_id
_cod_related_entry_database
_cod_related_entry_code
1 ChemSpider 9396379
